data_4088303
loop_
_publ_author_name
'Aznarez, Francisco'
'Sanz Miguel, Pablo J.'
'Tan, Tristan T. Y.'
'Hahn, F. Ekkehardt'

_publ_section_title
;
 Preparation of Rhodium(III) Di-NHC Chelate Complexes Featuring Two
 Different NHC Donors via a Mild NaOAc-Assisted C--H Activation
;
_journal_issue 3
_journal_name_full Organometallics
_journal_page_first 410
_journal_paper_doi 10.1021/acs.organomet.5b00993
_journal_volume 35
_journal_year 2016
_chemical_formula_moiety 'C24 H23 Br Cl4 F N4 Rh'
_chemical_formula_sum 'C24 H23 Br Cl4 F N4 Rh'
_chemical_formula_weight 711.08
_space_group_IT_number 14
_space_group_name_Hall '-P 2ybc'
_space_group_name_H-M_alt 'P 1 21/c 1'
_symmetry_cell_setting monoclinic
_symmetry_space_group_name_H-M 'P 1 21/c 1'
_atom_sites_solution_hydrogens geom
_atom_sites_solution_primary direct
_atom_sites_solution_secondary difmap
_audit_creation_date 2015-07-21T09:53:46-00:00
_audit_creation_method 'WinGX routine CIF_UPDATE'
_cell_angle_alpha 90
_cell_angle_beta 112.723(6)
_cell_angle_gamma 90
_cell_formula_units_Z 4
_cell_length_a 15.766(6)
_cell_length_b 14.858(6)
_cell_length_c 12.496(5)
_cell_measurement_reflns_used 9971
_cell_measurement_temperature 100(2)
_cell_measurement_theta_max 25.39
_cell_measurement_theta_min 2.24
_cell_volume 2700.0(19)
_computing_cell_refinement 'Bruker SAINT'
_computing_data_collection 'Bruker APEX2'
_computing_data_reduction 'Bruker SAINT'
_computing_molecular_graphics 'Bruker SHELXTL'
_computing_publication_material 'Bruker SHELXTL'
_computing_structure_refinement 'SHELXL-97 (Sheldrick, 2008)'
_computing_structure_solution 'SHELXS-97 (Sheldrick, 2008)'
_diffrn_ambient_temperature 100(2)
_diffrn_measured_fraction_theta_full 0.998
_diffrn_measured_fraction_theta_max 0.994
_diffrn_measurement_device_type 'Bruker APEX-II CCD'
_diffrn_measurement_method '\f and \w scans'
_diffrn_radiation_monochromator graphite
_diffrn_radiation_type MoK\a
_diffrn_radiation_wavelength 0.71073
_diffrn_reflns_av_R_equivalents 0.0787
_diffrn_reflns_av_unetI/netI 0.059
_diffrn_reflns_limit_h_max 18
_diffrn_reflns_limit_h_min -18
_diffrn_reflns_limit_k_max 17
_diffrn_reflns_limit_k_min -17
_diffrn_reflns_limit_l_max 15
_diffrn_reflns_limit_l_min -15
_diffrn_reflns_number 25397
_diffrn_reflns_theta_full 25
_diffrn_reflns_theta_max 25.41
_diffrn_reflns_theta_min 1.96
_exptl_absorpt_coefficient_mu 2.537
_exptl_absorpt_correction_T_max 0.776
_exptl_absorpt_correction_T_min 0.576
_exptl_absorpt_correction_type multi-scan
_exptl_absorpt_process_details sadabs
_exptl_crystal_colour yellow
_exptl_crystal_density_diffrn 1.749
_exptl_crystal_density_method 'not measured'
_exptl_crystal_description prisms
_exptl_crystal_F_000 1408
_exptl_crystal_size_max 0.15
_exptl_crystal_size_mid 0.1
_exptl_crystal_size_min 0.1
_refine_diff_density_max 0.95
_refine_diff_density_min -1.121
_refine_diff_density_rms 0.118
_refine_ls_extinction_method none
_refine_ls_goodness_of_fit_ref 1.032
_refine_ls_hydrogen_treatment constr
_refine_ls_matrix_type full
_refine_ls_number_parameters 321
_refine_ls_number_reflns 4942
_refine_ls_number_restraints 0
_refine_ls_restrained_S_all 1.032
_refine_ls_R_factor_all 0.0697
_refine_ls_R_factor_gt 0.0437
_refine_ls_shift/su_max 0.001
_refine_ls_shift/su_mean 0
_refine_ls_structure_factor_coef Fsqd
_refine_ls_weighting_details 'calc w=1/[\s^2^(Fo^2^)+(0.0621P)^2^+0.0000P] where P=(Fo^2^+2Fc^2^)/3'
_refine_ls_weighting_scheme calc
_refine_ls_wR_factor_gt 0.1035
_refine_ls_wR_factor_ref 0.1168
_reflns_number_gt 3571
_reflns_number_total 4942
_reflns_threshold_expression >2sigma(I)
_cod_data_source_file om5b00993_si_002.cif
_cod_data_source_block '[9]'
_cod_original_cell_volume 2700.0(17)
_cod_original_sg_symbol_H-M P21/c
_cod_database_code 4088303

loop_
_symmetry_equiv_pos_as_xyz
'x, y, z'
'-x, y+1/2, -z+1/2'
'-x, -y, -z'
'x, -y-1/2, z-1/2'

loop_
_atom_site_label
_atom_site_type_symbol
_atom_site_fract_x
_atom_site_fract_y
_atom_site_fract_z
_atom_site_U_iso_or_equiv
_atom_site_adp_type
_atom_site_occupancy
_atom_site_symmetry_multiplicity
_atom_site_calc_flag
_atom_site_refinement_flags
Rh1 Rh 0.27330(2) 0.63882(3) 0.48332(3) 0.02433(13) Uani 1 1 d .
Br1 Br 0.20998(4) 0.65095(4) 0.26451(5) 0.04008(18) Uani 1 1 d .
C1 C 0.3890(3) 0.7006(3) 0.4879(4) 0.0280(11) Uani 1 1 d .
C2 C 0.5076(3) 0.7433(4) 0.4560(5) 0.0320(12) Uani 1 1 d .
C3 C 0.5005(3) 0.8034(4) 0.5319(5) 0.0331(12) Uani 1 1 d .
C4 C 0.3783(3) 0.8228(4) 0.6179(5) 0.0318(12) Uani 1 1 d .
H311 H 0.3831 0.7868 0.6868 0.038 Uiso 1 1 calc R
H312 H 0.4078 0.8818 0.6449 0.038 Uiso 1 1 calc R
C5 C 0.2269(3) 0.7642(3) 0.4914(4) 0.0266(11) Uani 1 1 d .
C6 C 0.1469(3) 0.8950(4) 0.4487(5) 0.0329(12) Uani 1 1 d .
C7 C 0.2346(4) 0.9152(4) 0.5169(5) 0.0340(12) Uani 1 1 d .
C8 C 0.0596(3) 0.7516(4) 0.3634(5) 0.0401(14) Uani 1 1 d .
H81 H 0.0775 0.6891 0.3542 0.048 Uiso 1 1 calc R
H82 H 0.0343 0.7795 0.2854 0.048 Uiso 1 1 calc R
C9 C -0.0157(3) 0.7489(4) 0.4120(5) 0.0383(13) Uani 1 1 d .
C10 C -0.0902(4) 0.6928(5) 0.3582(6) 0.0530(17) Uani 1 1 d .
C11 C -0.1666(4) 0.6892(6) 0.3894(7) 0.069(2) Uani 1 1 d .
H11 H -0.2176 0.6514 0.3491 0.083 Uiso 1 1 calc R
C12 C -0.1651(4) 0.7414(5) 0.4790(7) 0.065(2) Uani 1 1 d .
H12 H -0.216 0.7405 0.5017 0.078 Uiso 1 1 calc R
C13 C -0.0915(4) 0.7954(5) 0.5373(7) 0.0603(19) Uani 1 1 d .
H13 H -0.0911 0.8312 0.6005 0.072 Uiso 1 1 calc R
C14 C -0.0176(4) 0.7976(4) 0.5035(6) 0.0460(15) Uani 1 1 d .
H14 H 0.0337 0.8345 0.5456 0.055 Uiso 1 1 calc R
C15 C 0.3522(3) 0.5262(3) 0.5927(4) 0.0293(11) Uani 1 1 d .
C16 C 0.4560(3) 0.5157(4) 0.6392(5) 0.0397(14) Uani 1 1 d .
H161 H 0.4732 0.4569 0.6771 0.06 Uiso 1 1 calc R
H162 H 0.4849 0.5635 0.6955 0.06 Uiso 1 1 calc R
H163 H 0.4768 0.5197 0.5749 0.06 Uiso 1 1 calc R
C17 C 0.2886(3) 0.4911(3) 0.4863(5) 0.0324(12) Uani 1 1 d .
C18 C 0.3099(4) 0.4365(4) 0.3983(5) 0.0491(15) Uani 1 1 d .
H181 H 0.2934 0.3735 0.4029 0.074 Uiso 1 1 calc R
H182 H 0.3757 0.4408 0.4144 0.074 Uiso 1 1 calc R
H183 H 0.2744 0.4598 0.3204 0.074 Uiso 1 1 calc R
C19 C 0.1959(3) 0.5108(4) 0.4810(5) 0.0332(12) Uani 1 1 d .
C20 C 0.1090(4) 0.4811(4) 0.3850(5) 0.0514(17) Uani 1 1 d .
H201 H 0.0988 0.417 0.3943 0.077 Uiso 1 1 calc R
H202 H 0.1141 0.4907 0.3101 0.077 Uiso 1 1 calc R
H203 H 0.0571 0.516 0.3877 0.077 Uiso 1 1 calc R
C21 C 0.2042(3) 0.5597(4) 0.5800(5) 0.0322(12) Uani 1 1 d .
C22 C 0.1294(4) 0.5910(4) 0.6175(5) 0.0447(15) Uani 1 1 d .
H221 H 0.1251 0.5499 0.6765 0.067 Uiso 1 1 calc R
H222 H 0.0707 0.5917 0.5504 0.067 Uiso 1 1 calc R
H223 H 0.1437 0.6518 0.65 0.067 Uiso 1 1 calc R
C23 C 0.3018(3) 0.5744(3) 0.6486(4) 0.0295(11) Uani 1 1 d .
C24 C 0.3404(4) 0.6138(4) 0.7688(4) 0.0402(14) Uani 1 1 d .
H241 H 0.3347 0.5699 0.8241 0.06 Uiso 1 1 calc R
H242 H 0.3063 0.6685 0.7708 0.06 Uiso 1 1 calc R
H243 H 0.4054 0.6287 0.7899 0.06 Uiso 1 1 calc R
N1 N 0.4402(3) 0.6799(3) 0.4272(4) 0.0314(10) Uani 1 1 d .
N2 N 0.4242(3) 0.7763(3) 0.5533(4) 0.0299(10) Uani 1 1 d .
N3 N 0.2824(3) 0.8354(3) 0.5431(3) 0.0256(9) Uani 1 1 d .
N4 N 0.1425(3) 0.8017(3) 0.4361(4) 0.0304(10) Uani 1 1 d .
F1 F -0.0883(3) 0.6364(3) 0.2732(4) 0.0836(14) Uani 1 1 d .
Cl1 Cl 0.58544(9) 0.74687(11) 0.38936(14) 0.0489(4) Uani 1 1 d .
Cl2 Cl 0.56436(10) 0.89617(11) 0.59533(15) 0.0530(4) Uani 1 1 d .
Cl3 Cl 0.05601(10) 0.96438(11) 0.38409(14) 0.0526(4) Uani 1 1 d .
Cl4 Cl 0.28260(10) 1.01731(10) 0.56299(14) 0.0487(4) Uani 1 1 d .

loop_
_atom_site_aniso_label
_atom_site_aniso_U_11
_atom_site_aniso_U_22
_atom_site_aniso_U_33
_atom_site_aniso_U_23
_atom_site_aniso_U_13
_atom_site_aniso_U_12
Rh1 0.0222(2) 0.0296(2) 0.0224(2) -0.00054(17) 0.01005(16) -0.00158(17)
Br1 0.0398(3) 0.0540(4) 0.0282(3) 0.0003(3) 0.0151(2) 0.0008(3)
C1 0.021(2) 0.034(3) 0.029(3) 0.004(2) 0.010(2) -0.001(2)
C2 0.020(2) 0.046(3) 0.033(3) 0.012(3) 0.013(2) 0.006(2)
C3 0.022(3) 0.037(3) 0.036(3) 0.008(3) 0.007(2) -0.005(2)
C4 0.028(3) 0.035(3) 0.035(3) -0.005(2) 0.015(2) -0.006(2)
C5 0.026(2) 0.038(3) 0.020(3) 0.005(2) 0.013(2) 0.003(2)
C6 0.034(3) 0.036(3) 0.028(3) 0.005(2) 0.012(2) 0.009(2)
C7 0.044(3) 0.034(3) 0.031(3) 0.003(2) 0.023(3) -0.001(2)
C8 0.025(3) 0.053(4) 0.038(3) -0.016(3) 0.008(2) -0.003(3)
C9 0.025(3) 0.045(3) 0.040(4) 0.005(3) 0.007(2) 0.004(2)
C10 0.041(3) 0.062(4) 0.048(4) -0.002(3) 0.008(3) -0.008(3)
C11 0.037(4) 0.088(6) 0.077(6) 0.016(5) 0.018(4) -0.018(4)
C12 0.041(4) 0.080(5) 0.081(6) 0.020(5) 0.031(4) 0.012(4)
C13 0.052(4) 0.061(4) 0.083(5) 0.001(4) 0.042(4) 0.005(3)
C14 0.035(3) 0.048(4) 0.059(4) -0.009(3) 0.023(3) 0.003(3)
C15 0.028(3) 0.030(3) 0.031(3) 0.004(2) 0.013(2) 0.001(2)
C16 0.032(3) 0.048(4) 0.036(3) 0.003(3) 0.009(3) 0.004(3)
C17 0.038(3) 0.030(3) 0.029(3) -0.002(2) 0.014(2) -0.003(2)
C18 0.055(4) 0.050(4) 0.042(4) -0.009(3) 0.018(3) 0.000(3)
C19 0.029(3) 0.037(3) 0.034(3) 0.001(3) 0.011(2) -0.007(2)
C20 0.041(3) 0.054(4) 0.048(4) 0.000(3) 0.004(3) -0.021(3)
C21 0.026(3) 0.034(3) 0.038(3) 0.009(3) 0.015(2) -0.002(2)
C22 0.037(3) 0.054(4) 0.052(4) 0.010(3) 0.026(3) 0.001(3)
C23 0.037(3) 0.030(3) 0.025(3) 0.000(2) 0.015(2) 0.001(2)
C24 0.055(3) 0.044(3) 0.024(3) 0.004(3) 0.018(3) 0.006(3)
N1 0.029(2) 0.039(3) 0.031(3) 0.003(2) 0.017(2) 0.000(2)
N2 0.025(2) 0.035(3) 0.030(2) 0.001(2) 0.0114(19) -0.0058(19)
N3 0.024(2) 0.030(2) 0.023(2) -0.0011(18) 0.0090(18) -0.0004(18)
N4 0.022(2) 0.035(3) 0.030(2) 0.000(2) 0.0059(18) 0.0031(19)
F1 0.092(3) 0.095(3) 0.065(3) -0.035(2) 0.031(2) -0.051(3)
Cl1 0.0324(7) 0.0665(10) 0.0578(10) 0.0056(8) 0.0285(7) -0.0004(7)
Cl2 0.0416(8) 0.0542(10) 0.0663(11) -0.0101(8) 0.0243(8) -0.0228(7)
Cl3 0.0504(9) 0.0508(9) 0.0508(10) 0.0150(8) 0.0131(7) 0.0219(7)
Cl4 0.0586(9) 0.0323(8) 0.0580(10) -0.0027(7) 0.0257(8) -0.0060(7)

loop_
_atom_type_symbol
_atom_type_description
_atom_type_scat_dispersion_real
_atom_type_scat_dispersion_imag
_atom_type_scat_source
C C 0.0033 0.0016 'International Tables Vol C Tables 4.2.6.8 and 6.1.1.4'
H H 0 0 'International Tables Vol C Tables 4.2.6.8 and 6.1.1.4'
N N 0.0061 0.0033 'International Tables Vol C Tables 4.2.6.8 and 6.1.1.4'
F F 0.0171 0.0103 'International Tables Vol C Tables 4.2.6.8 and 6.1.1.4'
Cl Cl 0.1484 0.1585 'International Tables Vol C Tables 4.2.6.8 and 6.1.1.4'
Br Br -0.2901 2.4595 'International Tables Vol C Tables 4.2.6.8 and 6.1.1.4'
Rh Rh -1.1178 0.9187 'International Tables Vol C Tables 4.2.6.8 and 6.1.1.4'

loop_
_geom_angle_atom_site_label_1
_geom_angle_atom_site_label_2
_geom_angle_atom_site_label_3
_geom_angle
C5 Rh1 C1 85.43(19)
C5 Rh1 C23 107.86(18)
C1 Rh1 C23 108.74(19)
C5 Rh1 C17 163.05(18)
C1 Rh1 C17 111.0(2)
C23 Rh1 C17 64.03(19)
C5 Rh1 C15 142.63(19)
C1 Rh1 C15 92.29(19)
C23 Rh1 C15 38.28(18)
C17 Rh1 C15 37.45(18)
C5 Rh1 C21 101.27(19)
C1 Rh1 C21 147.32(19)
C23 Rh1 C21 38.66(18)
C17 Rh1 C21 62.81(19)
C15 Rh1 C21 63.00(18)
C5 Rh1 C19 125.10(19)
C1 Rh1 C19 149.4(2)
C23 Rh1 C19 63.28(19)
C17 Rh1 C19 38.35(18)
C15 Rh1 C19 62.76(19)
C21 Rh1 C19 36.18(19)
C5 Rh1 Br1 89.37(13)
C1 Rh1 Br1 88.46(14)
C23 Rh1 Br1 156.18(14)
C17 Rh1 Br1 94.84(14)
C15 Rh1 Br1 127.91(14)
C21 Rh1 Br1 123.22(14)
C19 Rh1 Br1 93.47(14)
N1 C1 N2 109.3(4)
N1 C1 Rh1 127.9(4)
N2 C1 Rh1 122.7(3)
C3 C2 N1 112.3(4)
C3 C2 Cl1 126.1(4)
N1 C2 Cl1 121.4(4)
C2 C3 N2 105.0(4)
C2 C3 Cl2 132.2(4)
N2 C3 Cl2 122.9(4)
N3 C4 N2 108.8(4)
N3 C4 H311 109.9
N2 C4 H311 109.9
N3 C4 H312 109.9
N2 C4 H312 109.9
H311 C4 H312 108.3
N4 C5 N3 104.3(4)
N4 C5 Rh1 130.9(4)
N3 C5 Rh1 124.0(3)
C7 C6 N4 106.7(4)
C7 C6 Cl3 129.7(4)
N4 C6 Cl3 123.7(4)
C6 C7 N3 107.1(5)
C6 C7 Cl4 128.9(4)
N3 C7 Cl4 124.0(4)
N4 C8 C9 114.1(4)
N4 C8 H81 108.7
C9 C8 H81 108.7
N4 C8 H82 108.7
C9 C8 H82 108.7
H81 C8 H82 107.6
C14 C9 C10 116.0(5)
C14 C9 C8 126.2(5)
C10 C9 C8 117.8(5)
F1 C10 C9 118.6(6)
F1 C10 C11 118.2(6)
C9 C10 C11 123.1(7)
C12 C11 C10 117.7(7)
C12 C11 H11 121.2
C10 C11 H11 121.2
C11 C12 C13 121.2(6)
C11 C12 H12 119.4
C13 C12 H12 119.4
C12 C13 C14 119.5(7)
C12 C13 H13 120.2
C14 C13 H13 120.2
C9 C14 C13 122.5(6)
C9 C14 H14 118.8
C13 C14 H14 118.8
C17 C15 C23 108.4(4)
C17 C15 C16 126.0(5)
C23 C15 C16 125.6(5)
C17 C15 Rh1 71.0(3)
C23 C15 Rh1 68.8(3)
C16 C15 Rh1 125.4(4)
C15 C16 H161 109.5
C15 C16 H162 109.5
H161 C16 H162 109.5
C15 C16 H163 109.5
H161 C16 H163 109.5
H162 C16 H163 109.5
C15 C17 C19 107.5(4)
C15 C17 C18 127.3(5)
C19 C17 C18 125.0(5)
C15 C17 Rh1 71.5(3)
C19 C17 Rh1 72.5(3)
C18 C17 Rh1 125.2(4)
C17 C18 H181 109.5
C17 C18 H182 109.5
H181 C18 H182 109.5
C17 C18 H183 109.5
H181 C18 H183 109.5
H182 C18 H183 109.5
C21 C19 C17 108.3(4)
C21 C19 C20 127.3(5)
C17 C19 C20 124.4(5)
C21 C19 Rh1 71.7(3)
C17 C19 Rh1 69.1(3)
C20 C19 Rh1 125.7(4)
C19 C20 H201 109.5
C19 C20 H202 109.5
H201 C20 H202 109.5
C19 C20 H203 109.5
H201 C20 H203 109.5
H202 C20 H203 109.5
C19 C21 C23 108.3(4)
C19 C21 C22 128.5(5)
C23 C21 C22 123.2(5)
C19 C21 Rh1 72.2(3)
C23 C21 Rh1 67.5(3)
C22 C21 Rh1 127.5(4)
C21 C22 H221 109.5
C21 C22 H222 109.5
H221 C22 H222 109.5
C21 C22 H223 109.5
H221 C22 H223 109.5
H222 C22 H223 109.5
C15 C23 C21 107.2(4)
C15 C23 C24 126.5(5)
C21 C23 C24 124.9(5)
C15 C23 Rh1 72.9(3)
C21 C23 Rh1 73.9(3)
C24 C23 Rh1 129.6(4)
C23 C24 H241 109.5
C23 C24 H242 109.5
H241 C24 H242 109.5
C23 C24 H243 109.5
H241 C24 H243 109.5
H242 C24 H243 109.5
C1 N1 C2 105.8(4)
C1 N2 C3 107.7(4)
C1 N2 C4 123.1(4)
C3 N2 C4 128.7(4)
C5 N3 C7 111.2(4)
C5 N3 C4 121.5(4)
C7 N3 C4 127.2(4)
C5 N4 C6 110.6(4)
C5 N4 C8 124.6(4)
C6 N4 C8 124.5(4)

loop_
_geom_bond_atom_site_label_1
_geom_bond_atom_site_label_2
_geom_bond_distance
Rh1 C5 2.019(5)
Rh1 C1 2.023(5)
Rh1 C23 2.160(5)
Rh1 C17 2.207(5)
Rh1 C15 2.214(5)
Rh1 C21 2.247(5)
Rh1 C19 2.253(5)
Rh1 Br1 2.5292(12)
C1 N1 1.339(6)
C1 N2 1.375(6)
C2 C3 1.338(7)
C2 N1 1.359(6)
C2 Cl1 1.730(5)
C3 N2 1.389(6)
C3 Cl2 1.710(5)
C4 N3 1.450(6)
C4 N2 1.451(6)
C4 H311 0.99
C4 H312 0.99
C5 N4 1.359(6)
C5 N3 1.365(6)
C6 C7 1.347(7)
C6 N4 1.395(7)
C6 Cl3 1.695(5)
C7 N3 1.375(6)
C7 Cl4 1.695(6)
C8 N4 1.472(6)
C8 C9 1.529(7)
C8 H81 0.99
C8 H82 0.99
C9 C14 1.364(8)
C9 C10 1.384(8)
C10 F1 1.362(8)
C10 C11 1.404(9)
C11 C12 1.355(10)
C11 H11 0.95
C12 C13 1.366(10)
C12 H12 0.95
C13 C14 1.384(8)
C13 H13 0.95
C14 H14 0.95
C15 C17 1.419(7)
C15 C23 1.435(7)
C15 C16 1.519(7)
C16 H161 0.98
C16 H162 0.98
C16 H163 0.98
C17 C19 1.466(7)
C17 C18 1.505(8)
C18 H181 0.98
C18 H182 0.98
C18 H183 0.98
C19 C21 1.397(8)
C19 C20 1.498(7)
C20 H201 0.98
C20 H202 0.98
C20 H203 0.98
C21 C23 1.461(7)
C21 C22 1.499(7)
C22 H221 0.98
C22 H222 0.98
C22 H223 0.98
C23 C24 1.504(7)
C24 H241 0.98
C24 H242 0.98
C24 H243 0.98
